data_4062450
loop_
_publ_author_name
'Coles, Martyn P.'
'Hitchcock, Peter B.'

_publ_section_title
;
 Exploration of the Suitability of Bicyclic Guanidinates as Ligands in Catalytic
 Chemistry Mediated by Titanium
;
_journal_coden_ASTM ORGND7
_journal_issue 25
_journal_name_full Organometallics
_journal_page_first 5201
_journal_page_last 5211
_journal_paper_doi 10.1021/om0341092
_journal_volume 22
_journal_year 2003
_chemical_formula_moiety 'C14 H24 Cl6 N6 Ti2'
_chemical_formula_structural 'C14 H24 Cl6 N6 Ti2'
_chemical_formula_sum 'C14 H24 Cl6 N6 Ti2'
_chemical_formula_weight 584.89
_space_group_IT_number 14
_symmetry_cell_setting orthorhombic
_symmetry_space_group_name_Hall '-P 2yn'
_symmetry_space_group_name_H-M 'P 1 21/n 1'
_cell_angle_alpha 90
_cell_angle_beta 90.799(4)
_cell_angle_gamma 90
_cell_formula_units_Z 2
_cell_length_a 9.2379(6)
_cell_length_b 11.3740(8)
_cell_length_c 10.6759(8)
_cell_measurement_temperature 173(2)
_cell_volume 1121.63(14)
_diffrn_ambient_temperature 173(2)
_exptl_crystal_density_diffrn 1.732
_cod_original_sg_symbol_H-M 'P 21/n'
_cod_database_code 4062450

loop_
_symmetry_equiv_pos_as_xyz
'x, y, z'
'-x+1/2, y+1/2, -z+1/2'
'-x, -y, -z'
'x-1/2, -y-1/2, z-1/2'

loop_
_atom_site_label
_atom_site_type_symbol
_atom_site_fract_x
_atom_site_fract_y
_atom_site_fract_z
_atom_site_U_iso_or_equiv
_atom_site_adp_type
_atom_site_occupancy
_atom_site_symmetry_multiplicity
_atom_site_calc_flag
_atom_site_refinement_flags
_atom_site_disorder_assembly
_atom_site_disorder_group
Ti Ti 0.00115(6) 0.88472(5) 0.13420(5) 0.01726(19) Uani 1 1 d . . .
Cl1 Cl 0.10066(9) 1.09095(7) 0.07458(8) 0.0245(2) Uani 1 1 d . . .
Cl2 Cl -0.15016(8) 0.98404(8) 0.26591(8) 0.0280(2) Uani 1 1 d . . .
Cl3 Cl -0.11553(9) 0.71043(7) 0.15250(8) 0.0250(2) Uani 1 1 d . . .
N1 N 0.1903(3) 0.8207(2) 0.0750(3) 0.0211(6) Uani 1 1 d . . .
N2 N 0.1511(3) 0.8812(2) 0.2662(3) 0.0213(7) Uani 1 1 d . . .
N3 N 0.3964(3) 0.8591(2) 0.2052(3) 0.0220(7) Uani 1 1 d . . .
C1 C 0.2559(3) 0.8517(3) 0.1842(3) 0.0187(7) Uani 1 1 d . A .
C5 C 0.4506(4) 0.9070(3) 0.3246(3) 0.0271(9) Uani 1 1 d . A .
H5B H 0.5422 0.95 0.3109 0.033 Uiso 1 1 calc R . .
H5A H 0.4706 0.8419 0.3839 0.033 Uiso 1 1 calc R . .
C6 C 0.3385(4) 0.9900(3) 0.3798(4) 0.0290(9) Uani 1 1 d . . .
H6B H 0.371 1.0151 0.4644 0.035 Uiso 1 1 calc R A .
H6A H 0.33 1.061 0.3266 0.035 Uiso 1 1 calc R . .
C7 C 0.1924(4) 0.9312(3) 0.3884(3) 0.0296(9) Uani 1 1 d . A .
H7B H 0.1965 0.8681 0.4522 0.036 Uiso 1 1 calc R . .
H7A H 0.119 0.9895 0.4143 0.036 Uiso 1 1 calc R . .
C2 C 0.2788(4) 0.7905(4) -0.0321(4) 0.0341(9) Uani 0.693(19) 1 d P A 1
H2A H 0.2322 0.8218 -0.1092 0.041 Uiso 0.693(19) 1 calc PR A 1
H2B H 0.2832 0.7038 -0.0399 0.041 Uiso 0.693(19) 1 calc PR A 1
C3 C 0.4289(6) 0.8377(10) -0.0217(6) 0.027(2) Uani 0.693(19) 1 d P A 1
H3A H 0.4274 0.9228 -0.0415 0.032 Uiso 0.693(19) 1 calc PR A 1
H3B H 0.4901 0.7982 -0.0844 0.032 Uiso 0.693(19) 1 calc PR A 1
C4 C 0.4966(4) 0.8201(4) 0.1088(4) 0.0319(9) Uani 0.693(19) 1 d P A 1
H4A H 0.5198 0.7359 0.1215 0.038 Uiso 0.693(19) 1 calc PR A 1
H4B H 0.5879 0.8654 0.1157 0.038 Uiso 0.693(19) 1 calc PR A 1
C2A C 0.2788(4) 0.7905(4) -0.0321(4) 0.0341(9) Uani 0.307(19) 1 d P A 2
H2A1 H 0.2773 0.8567 -0.0922 0.041 Uiso 0.307(19) 1 calc PR A 2
H2A2 H 0.2363 0.7211 -0.0747 0.041 Uiso 0.307(19) 1 calc PR A 2
C3A C 0.4303(15) 0.764(2) 0.0040(17) 0.038(5) Uani 0.307(19) 1 d P A 2
H3A1 H 0.4368 0.6785 0.0183 0.045 Uiso 0.307(19) 1 calc PR A 2
H3A2 H 0.4906 0.7819 -0.0696 0.045 Uiso 0.307(19) 1 calc PR A 2
C4A C 0.4966(4) 0.8201(4) 0.1088(4) 0.0319(9) Uani 0.307(19) 1 d P A 2
H4A1 H 0.5516 0.8891 0.0789 0.038 Uiso 0.307(19) 1 calc PR A 2
H4A2 H 0.567 0.7648 0.1474 0.038 Uiso 0.307(19) 1 calc PR A 2

loop_
_atom_site_aniso_label
_atom_site_aniso_U_11
_atom_site_aniso_U_22
_atom_site_aniso_U_33
_atom_site_aniso_U_23
_atom_site_aniso_U_13
_atom_site_aniso_U_12
Ti 0.0155(3) 0.0219(3) 0.0143(3) 0.0012(3) -0.0002(3) -0.0002(2)
Cl1 0.0294(5) 0.0251(5) 0.0190(5) 0.0032(3) -0.0073(4) -0.0068(3)
Cl2 0.0238(5) 0.0317(5) 0.0286(5) -0.0036(4) 0.0059(4) 0.0047(4)
Cl3 0.0264(5) 0.0250(5) 0.0238(5) 0.0011(4) 0.0021(4) -0.0061(3)
N1 0.0209(14) 0.0246(16) 0.0179(16) -0.0027(12) -0.0020(12) 0.0016(12)
N2 0.0189(15) 0.0271(16) 0.0178(16) 0.0009(12) -0.0030(13) 0.0001(12)
N3 0.0162(15) 0.0316(17) 0.0180(16) -0.0037(13) -0.0035(12) 0.0009(12)
C1 0.0209(18) 0.0195(17) 0.0157(18) 0.0007(14) 0.0016(15) 0.0041(14)
C5 0.0230(18) 0.035(2) 0.024(2) 0.0008(16) -0.0058(16) -0.0052(15)
C6 0.0291(19) 0.030(2) 0.027(2) -0.0081(16) -0.0089(16) 0.0007(15)
C7 0.0260(19) 0.045(2) 0.018(2) -0.0053(17) -0.0031(16) 0.0020(17)
C2 0.0260(19) 0.055(3) 0.022(2) -0.0065(19) 0.0051(17) 0.0063(18)
C3 0.020(3) 0.036(5) 0.023(3) -0.004(3) 0.009(2) 0.001(3)
C4 0.0189(18) 0.047(2) 0.030(2) -0.0031(18) 0.0042(17) 0.0059(16)
C2A 0.0260(19) 0.055(3) 0.022(2) -0.0065(19) 0.0051(17) 0.0063(18)
C3A 0.032(7) 0.050(14) 0.031(9) -0.017(9) -0.001(6) 0.010(8)
C4A 0.0189(18) 0.047(2) 0.030(2) -0.0031(18) 0.0042(17) 0.0059(16)

loop_
_geom_bond_atom_site_label_1
_geom_bond_atom_site_label_2
_geom_bond_distance
_geom_bond_site_symmetry_2
_geom_bond_publ_flag
Ti N2 1.963(3) . ?
Ti N1 2.003(3) . ?
Ti Cl3 2.2662(10) . ?
Ti Cl2 2.2939(11) . ?
Ti Cl1 2.4230(9) 3_575 ?
Ti C1 2.435(3) . ?
Ti Cl1 2.6016(10) . ?
Cl1 Ti 2.4230(9) 3_575 ?
N1 C1 1.353(4) . ?
N1 C2 1.455(5) . ?
N2 C1 1.356(5) . ?
N2 C7 1.469(4) . ?
N3 C1 1.318(4) . ?
N3 C4 1.463(5) . ?
N3 C5 1.467(4) . ?
C5 C6 1.525(5) . ?
C6 C7 1.510(5) . ?
C2 C3 1.490(7) . ?
C3 C4 1.533(8) . ?

loop_
_cod_changelog_entry_id
_cod_changelog_entry_author
_cod_changelog_entry_date
_cod_changelog_entry_text
1 'Vaitkus, Antanas' 2024-10-11T12:38:43+03:00 'Updated bibliographic information.'
